data_7100747
loop_
_publ_author_name
'Evans, Louise S.'
'Gale, Philip A.'
'Light, Mark E.'
'Quesada, Roberto'

_publ_section_title
;
 Pyrrolylamidourea based anion receptors
;
_journal_issue 7
_journal_name_full 'New Journal of Chemistry'
_journal_page_first 1019
_journal_paper_doi 10.1039/b603223k
_journal_volume 30
_journal_year 2006
_chemical_formula_sum 'C18 H17 N3 O'
_chemical_formula_weight 291.35
_chemical_name_systematic
;
?
;
_space_group_IT_number 14
_symmetry_cell_setting monoclinic
_symmetry_space_group_name_Hall '-P 2yn'
_symmetry_space_group_name_H-M 'P 1 21/n 1'
_atom_sites_solution_hydrogens geom
_atom_sites_solution_primary direct
_atom_sites_solution_secondary difmap
_audit_creation_method SHELXL-97
_cell_angle_alpha 90.00
_cell_angle_beta 96.53(2)
_cell_angle_gamma 90.00
_cell_formula_units_Z 8
_cell_length_a 10.990(4)
_cell_length_b 18.366(9)
_cell_length_c 15.123(4)
_cell_measurement_reflns_used 6295
_cell_measurement_temperature 120(2)
_cell_measurement_theta_max 27.10
_cell_measurement_theta_min 2.91
_cell_volume 3033(2)
_computing_cell_refinement 'DENZO (Otwinowski & Minor, 1997) & COLLECT (Hooft, R.W.W., 1998)'
_computing_data_collection 'COLLECT (Hooft, R.W.W., 1998)'
_computing_data_reduction 'DENZO (Otwinowski & Minor, 1997) & COLLECT (Hooft, R.W.W., 1998)'
_computing_molecular_graphics 'CAMERON (Watkin, et al., 1993)'
_computing_publication_material 'WINGX (Farrugia, 1998)'
_computing_structure_refinement 'SHELXL-97 (Sheldrick, 1997)'
_computing_structure_solution 'SHELXS-97 (Sheldrick, 1997)'
_diffrn_ambient_temperature 120(2)
_diffrn_detector_area_resol_mean 9.091
_diffrn_measured_fraction_theta_full 0.985
_diffrn_measured_fraction_theta_max 0.985
_diffrn_measurement_device_type 'Bruker-Nonius CCD camera on \k-goniostat'
_diffrn_measurement_method '\f & \w scans to fill the asymmetric unit'
_diffrn_radiation_monochromator graphite
_diffrn_radiation_source 'Bruker Nonius FR591 Rotating Anode'
_diffrn_radiation_type MoK\a
_diffrn_radiation_wavelength 0.71073
_diffrn_reflns_av_R_equivalents 0.1582
_diffrn_reflns_av_sigmaI/netI 0.2124
_diffrn_reflns_limit_h_max 14
_diffrn_reflns_limit_h_min -13
_diffrn_reflns_limit_k_max 23
_diffrn_reflns_limit_k_min -22
_diffrn_reflns_limit_l_max 19
_diffrn_reflns_limit_l_min -19
_diffrn_reflns_number 27627
_diffrn_reflns_theta_full 27.12
_diffrn_reflns_theta_max 27.12
_diffrn_reflns_theta_min 2.93
_diffrn_standards_number 0
_exptl_absorpt_coefficient_mu 0.081
_exptl_absorpt_correction_T_max 0.9919
_exptl_absorpt_correction_T_min 0.9839
_exptl_absorpt_correction_type multi-scan
_exptl_absorpt_process_details
;
SADABS V2.10 (Sheldrick, G.M., 2003)
;
_exptl_crystal_colour Colourless
_exptl_crystal_density_diffrn 1.276
_exptl_crystal_density_method 'not measured'
_exptl_crystal_description Block
_exptl_crystal_F_000 1232
_exptl_crystal_size_max 0.2
_exptl_crystal_size_mid 0.1
_exptl_crystal_size_min 0.1
_refine_diff_density_max 0.267
_refine_diff_density_min -0.335
_refine_diff_density_rms 0.062
_refine_ls_extinction_coef 0.0043(7)
_refine_ls_extinction_expression Fc^*^=kFc[1+0.001xFc^2^\l^3^/sin(2\q)]^-1/4^
_refine_ls_extinction_method SHELXL
_refine_ls_goodness_of_fit_ref 0.941
_refine_ls_hydrogen_treatment mixed
_refine_ls_matrix_type full
_refine_ls_number_parameters 432
_refine_ls_number_reflns 6610
_refine_ls_number_restraints 0
_refine_ls_restrained_S_all 0.941
_refine_ls_R_factor_all 0.2330
_refine_ls_R_factor_gt 0.0685
_refine_ls_shift/su_max 0.006
_refine_ls_shift/su_mean 0.000
_refine_ls_structure_factor_coef Fsqd
_refine_ls_weighting_details 'calc w=1/[\s^2^(Fo^2^)+(0.0665P)^2^+0.0000P] where P=(Fo^2^+2Fc^2^)/3'
_refine_ls_weighting_scheme calc
_refine_ls_wR_factor_gt 0.1249
_refine_ls_wR_factor_ref 0.1765
_reflns_number_gt 2468
_reflns_number_total 6610
_reflns_threshold_expression >2sigma(I)
_cod_data_source_file b603223k.txt
_cod_data_source_block 2005sot0336
_cod_depositor_comments
;
The following automatic conversions were performed:
'_symmetry_cell_setting' value 'Monoclinic' changed to 'monoclinic'
according to '/home/saulius/struct/CIF-dictionaries/cif_core.dic'
dictionary named 'cif_core.dic' version 2.4.1 from 2010-06-29.

Automatic conversion script
Id: cif_fix_enum 1527 2010-12-29 10:47:43Z saulius 
;
_cod_original_sg_symbol_H-M P2(1)/n
_cod_database_code 7100747

loop_
_symmetry_equiv_pos_as_xyz
'x, y, z'
'-x+1/2, y+1/2, -z+1/2'
'-x, -y, -z'
'x-1/2, -y-1/2, z-1/2'

loop_
_atom_site_label
_atom_site_type_symbol
_atom_site_fract_x
_atom_site_fract_y
_atom_site_fract_z
_atom_site_U_iso_or_equiv
_atom_site_adp_type
_atom_site_occupancy
_atom_site_symmetry_multiplicity
_atom_site_calc_flag
_atom_site_refinement_flags
_atom_site_disorder_assembly
_atom_site_disorder_group
N1 N 0.3774(3) 0.07892(15) 0.09274(18) 0.0263(7) Uani 1 1 d . . .
N2 N 0.1197(3) 0.03855(16) 0.21430(18) 0.0294(8) Uani 1 1 d . . .
N3 N 0.0870(3) 0.0129(2) 0.29704(19) 0.0327(8) Uani 1 1 d . . .
O1 O 0.3204(2) 0.04746(13) 0.26252(14) 0.0349(6) Uani 1 1 d . . .
C1 C 0.5014(3) 0.1049(2) -0.0299(2) 0.0355(10) Uani 1 1 d . . .
H1A H 0.5688 0.1028 0.0183 0.053 Uiso 1 1 calc R . .
H1B H 0.5073 0.1500 -0.0639 0.053 Uiso 1 1 calc R . .
H1C H 0.5064 0.0629 -0.0694 0.053 Uiso 1 1 calc R . .
C2 C 0.3827(3) 0.10332(18) 0.0082(2) 0.0260(9) Uani 1 1 d . . .
C3 C 0.2657(3) 0.12515(18) -0.0262(2) 0.0262(9) Uani 1 1 d . . .
C4 C 0.1859(3) 0.11103(17) 0.0416(2) 0.0245(8) Uani 1 1 d . . .
C5 C 0.2587(3) 0.08262(18) 0.1142(2) 0.0267(9) Uani 1 1 d . . .
C6 C 0.2353(3) 0.05586(18) 0.2023(2) 0.0251(8) Uani 1 1 d . . .
C7 C 0.2312(3) 0.15738(18) -0.1151(2) 0.0257(9) Uani 1 1 d . . .
C8 C 0.2805(3) 0.13163(19) -0.1900(2) 0.0296(9) Uani 1 1 d . . .
H8 H 0.3399 0.0939 -0.1835 0.036 Uiso 1 1 calc R . .
C9 C 0.2446(3) 0.1599(2) -0.2736(2) 0.0357(10) Uani 1 1 d . . .
H9 H 0.2791 0.1414 -0.3239 0.043 Uiso 1 1 calc R . .
C10 C 0.1579(3) 0.2154(2) -0.2845(2) 0.0362(10) Uani 1 1 d . . .
H10 H 0.1323 0.2345 -0.3420 0.043 Uiso 1 1 calc R . .
C11 C 0.1094(3) 0.24249(19) -0.2107(2) 0.0319(9) Uani 1 1 d . . .
H11 H 0.0511 0.2808 -0.2175 0.038 Uiso 1 1 calc R . .
C12 C 0.1455(3) 0.21407(19) -0.1272(2) 0.0274(9) Uani 1 1 d . . .
H12 H 0.1116 0.2333 -0.0771 0.033 Uiso 1 1 calc R . .
C13 C 0.0546(3) 0.13113(18) 0.0355(2) 0.0233(8) Uani 1 1 d . . .
C14 C -0.0300(3) 0.10287(19) -0.0301(2) 0.0311(9) Uani 1 1 d . . .
H14 H -0.0048 0.0677 -0.0704 0.037 Uiso 1 1 calc R . .
C15 C -0.1511(3) 0.1252(2) -0.0378(2) 0.0371(10) Uani 1 1 d . . .
H15 H -0.2085 0.1051 -0.0829 0.045 Uiso 1 1 calc R . .
C16 C -0.1885(3) 0.1769(2) 0.0202(2) 0.0397(10) Uani 1 1 d . . .
H16 H -0.2712 0.1930 0.0142 0.048 Uiso 1 1 calc R . .
C17 C -0.1054(3) 0.2047(2) 0.0865(2) 0.0370(10) Uani 1 1 d . . .
H17 H -0.1311 0.2396 0.1270 0.044 Uiso 1 1 calc R . .
C18 C 0.0151(3) 0.18218(18) 0.0944(2) 0.0298(9) Uani 1 1 d . . .
H18 H 0.0719 0.2016 0.1405 0.036 Uiso 1 1 calc R . .
H92 H 0.822(4) 0.067(2) 0.108(3) 0.082(15) Uiso 1 1 d . . .
H93 H 0.809(3) -0.0160(19) 0.124(2) 0.042(11) Uiso 1 1 d . . .
H94 H 0.886(4) 0.035(2) 0.279(2) 0.063(13) Uiso 1 1 d . . .
H95 H 0.498(3) 0.0584(17) 0.317(2) 0.026(10) Uiso 1 1 d . . .
C19 C 0.4302(3) 0.0954(2) 0.4777(2) 0.0351(10) Uani 1 1 d . . .
H19A H 0.3633 0.0974 0.4291 0.053 Uiso 1 1 calc R . .
H19B H 0.4271 0.1386 0.5154 0.053 Uiso 1 1 calc R . .
H19C H 0.4216 0.0516 0.5135 0.053 Uiso 1 1 calc R . .
C20 C 0.5507(3) 0.09321(18) 0.4399(2) 0.0259(9) Uani 1 1 d . . .
C21 C 0.6677(3) 0.11269(17) 0.4764(2) 0.0244(8) Uani 1 1 d . . .
C22 C 0.7466(3) 0.10202(17) 0.4086(2) 0.0226(8) Uani 1 1 d . . .
C23 C 0.6753(3) 0.07536(18) 0.3343(2) 0.0248(9) Uani 1 1 d . . .
C24 C 0.6981(3) 0.05446(18) 0.2444(2) 0.0259(8) Uani 1 1 d . . .
C25 C 0.7010(3) 0.14299(19) 0.5664(2) 0.0253(9) Uani 1 1 d . . .
C26 C 0.6541(3) 0.11384(19) 0.6403(2) 0.0331(9) Uani 1 1 d . . .
H26 H 0.5991 0.0738 0.6330 0.040 Uiso 1 1 calc R . .
C27 C 0.6864(4) 0.1423(2) 0.7243(2) 0.0392(10) Uani 1 1 d . . .
H27 H 0.6529 0.1219 0.7739 0.047 Uiso 1 1 calc R . .
C28 C 0.7671(4) 0.2002(2) 0.7367(2) 0.0387(10) Uani 1 1 d . . .
H28 H 0.7898 0.2191 0.7947 0.046 Uiso 1 1 calc R . .
C29 C 0.8143(3) 0.2303(2) 0.6640(2) 0.0339(10) Uani 1 1 d . . .
H29 H 0.8696 0.2702 0.6719 0.041 Uiso 1 1 calc R . .
C30 C 0.7807(3) 0.20211(19) 0.5797(2) 0.0291(9) Uani 1 1 d . . .
H30 H 0.8127 0.2235 0.5300 0.035 Uiso 1 1 calc R . .
C31 C 0.8777(3) 0.12253(18) 0.4153(2) 0.0273(9) Uani 1 1 d . . .
C32 C 0.9618(3) 0.0941(2) 0.4826(2) 0.0346(10) Uani 1 1 d . . .
H32 H 0.9363 0.0590 0.5227 0.041 Uiso 1 1 calc R . .
C33 C 1.0831(4) 0.1175(2) 0.4907(3) 0.0451(11) Uani 1 1 d . . .
H33 H 1.1403 0.0982 0.5366 0.054 Uiso 1 1 calc R . .
C34 C 1.1209(4) 0.1686(2) 0.4322(3) 0.0486(12) Uani 1 1 d . . .
H34 H 1.2038 0.1842 0.4382 0.058 Uiso 1 1 calc R . .
C35 C 1.0390(3) 0.1969(2) 0.3655(3) 0.0442(11) Uani 1 1 d . . .
H35 H 1.0653 0.2319 0.3256 0.053 Uiso 1 1 calc R . .
C36 C 0.9179(3) 0.17402(19) 0.3569(2) 0.0329(9) Uani 1 1 d . . .
H36 H 0.8616 0.1936 0.3107 0.039 Uiso 1 1 calc R . .
N4 N 0.5575(3) 0.07072(16) 0.35471(19) 0.0286(8) Uani 1 1 d . . .
N5 N 0.8160(3) 0.04155(15) 0.23219(17) 0.0284(7) Uani 1 1 d . . .
N6 N 0.8525(3) 0.02562(19) 0.14681(18) 0.0292(8) Uani 1 1 d . . .
O2 O 0.6148(2) 0.04860(12) 0.18224(14) 0.0313(6) Uani 1 1 d . . .
H96 H 0.134(4) -0.035(2) 0.310(3) 0.079(15) Uiso 1 1 d . . .
H97 H 0.115(3) 0.045(2) 0.338(2) 0.048(12) Uiso 1 1 d . . .
H98 H 0.053(3) 0.0465(17) 0.172(2) 0.037(10) Uiso 1 1 d . . .
H99 H 0.446(3) 0.0685(18) 0.135(2) 0.043(11) Uiso 1 1 d . . .

loop_
_atom_site_aniso_label
_atom_site_aniso_U_11
_atom_site_aniso_U_22
_atom_site_aniso_U_33
_atom_site_aniso_U_23
_atom_site_aniso_U_13
_atom_site_aniso_U_12
N1 0.0172(18) 0.0347(19) 0.0269(17) 0.0006(14) 0.0016(14) 0.0033(14)
N2 0.0192(19) 0.044(2) 0.0251(18) 0.0047(14) 0.0028(15) -0.0009(15)
N3 0.031(2) 0.042(2) 0.0261(18) 0.0015(16) 0.0047(15) -0.0026(17)
O1 0.0217(15) 0.0511(17) 0.0306(13) 0.0048(12) -0.0020(12) -0.0034(12)
C1 0.020(2) 0.048(3) 0.039(2) 0.0026(18) 0.0069(17) 0.0002(18)
C2 0.026(2) 0.027(2) 0.026(2) 0.0017(16) 0.0033(17) -0.0026(17)
C3 0.027(2) 0.026(2) 0.0251(19) -0.0034(15) 0.0019(17) 0.0002(16)
C4 0.022(2) 0.028(2) 0.0230(19) -0.0021(15) 0.0015(16) -0.0018(16)
C5 0.025(2) 0.028(2) 0.028(2) -0.0026(16) 0.0023(17) -0.0011(17)
C6 0.017(2) 0.029(2) 0.029(2) -0.0041(16) 0.0008(17) 0.0020(17)
C7 0.021(2) 0.033(2) 0.0231(19) 0.0025(16) 0.0001(15) -0.0040(17)
C8 0.029(2) 0.035(2) 0.0254(19) -0.0022(16) 0.0039(17) -0.0029(17)
C9 0.040(3) 0.044(3) 0.024(2) -0.0015(18) 0.0067(17) -0.007(2)
C10 0.033(2) 0.048(3) 0.027(2) 0.0045(18) -0.0006(18) -0.004(2)
C11 0.025(2) 0.035(2) 0.033(2) 0.0062(17) -0.0048(17) -0.0025(17)
C12 0.021(2) 0.035(2) 0.0256(19) -0.0012(16) -0.0009(16) -0.0061(17)
C13 0.017(2) 0.029(2) 0.0230(18) 0.0035(15) -0.0010(15) -0.0030(16)
C14 0.024(2) 0.042(2) 0.028(2) 0.0034(17) 0.0050(17) 0.0006(18)
C15 0.026(2) 0.051(3) 0.032(2) 0.0114(19) -0.0046(18) -0.0069(19)
C16 0.023(2) 0.039(3) 0.058(3) 0.015(2) 0.005(2) 0.0053(19)
C17 0.023(2) 0.034(2) 0.056(3) -0.0003(19) 0.0148(19) -0.0015(19)
C18 0.025(2) 0.034(2) 0.031(2) -0.0027(17) 0.0061(17) -0.0033(18)
C19 0.024(2) 0.046(3) 0.036(2) -0.0026(18) 0.0048(17) 0.0042(18)
C20 0.024(2) 0.030(2) 0.0252(19) 0.0009(16) 0.0055(16) 0.0023(17)
C21 0.023(2) 0.029(2) 0.0208(18) 0.0036(15) 0.0013(16) -0.0017(16)
C22 0.020(2) 0.021(2) 0.0260(19) 0.0040(15) 0.0024(16) 0.0034(16)
C23 0.014(2) 0.032(2) 0.029(2) -0.0006(16) 0.0027(16) 0.0026(16)
C24 0.026(2) 0.026(2) 0.0262(19) 0.0000(16) 0.0058(17) -0.0007(17)
C25 0.019(2) 0.032(2) 0.0244(19) -0.0002(16) 0.0000(16) 0.0087(17)
C26 0.029(2) 0.042(2) 0.029(2) 0.0036(18) 0.0047(17) -0.0009(18)
C27 0.042(3) 0.048(3) 0.028(2) 0.0023(18) 0.0044(18) 0.003(2)
C28 0.039(3) 0.052(3) 0.023(2) -0.0066(19) -0.0028(18) 0.011(2)
C29 0.027(2) 0.038(2) 0.035(2) -0.0068(18) -0.0044(18) 0.0094(18)
C30 0.022(2) 0.034(2) 0.030(2) -0.0010(17) -0.0018(16) 0.0075(18)
C31 0.020(2) 0.033(2) 0.029(2) -0.0058(16) 0.0026(17) 0.0018(17)
C32 0.029(2) 0.046(3) 0.028(2) -0.0072(17) -0.0003(18) 0.0086(19)
C33 0.023(2) 0.061(3) 0.048(3) -0.022(2) -0.012(2) 0.015(2)
C34 0.021(2) 0.047(3) 0.077(3) -0.026(2) 0.003(2) -0.004(2)
C35 0.031(3) 0.034(3) 0.071(3) -0.010(2) 0.015(2) -0.0050(19)
C36 0.029(2) 0.030(2) 0.039(2) -0.0021(18) 0.0044(18) -0.0024(18)
N4 0.024(2) 0.036(2) 0.0251(18) -0.0023(14) -0.0022(15) -0.0004(15)
N5 0.0208(19) 0.042(2) 0.0232(17) -0.0024(14) 0.0066(14) 0.0011(15)
N6 0.0251(18) 0.036(2) 0.0270(18) -0.0043(16) 0.0064(14) -0.0022(16)
O2 0.0215(15) 0.0462(17) 0.0248(13) -0.0027(11) -0.0035(11) 0.0015(12)

loop_
_atom_type_symbol
_atom_type_description
_atom_type_scat_dispersion_real
_atom_type_scat_dispersion_imag
_atom_type_scat_source
C C 0.0033 0.0016 'International Tables Vol C Tables 4.2.6.8 and 6.1.1.4'
H H 0.0000 0.0000 'International Tables Vol C Tables 4.2.6.8 and 6.1.1.4'
N N 0.0061 0.0033 'International Tables Vol C Tables 4.2.6.8 and 6.1.1.4'
O O 0.0106 0.0060 'International Tables Vol C Tables 4.2.6.8 and 6.1.1.4'

loop_
_geom_angle_atom_site_label_1
_geom_angle_atom_site_label_2
_geom_angle_atom_site_label_3
_geom_angle
_geom_angle_site_symmetry_1
_geom_angle_site_symmetry_3
_geom_angle_publ_flag
C2 N1 C5 110.3(3) . . ?
C6 N2 N3 122.4(3) . . ?
N1 C2 C3 108.1(3) . . ?
N1 C2 C1 120.3(3) . . ?
C3 C2 C1 131.6(3) . . ?
C2 C3 C4 107.0(3) . . ?
C2 C3 C7 125.9(3) . . ?
C4 C3 C7 127.1(3) . . ?
C5 C4 C3 106.7(3) . . ?
C5 C4 C13 127.8(3) . . ?
C3 C4 C13 125.2(3) . . ?
N1 C5 C4 107.9(3) . . ?
N1 C5 C6 117.6(3) . . ?
C4 C5 C6 134.4(3) . . ?
O1 C6 N2 121.2(3) . . ?
O1 C6 C5 120.9(3) . . ?
N2 C6 C5 117.9(3) . . ?
C8 C7 C12 117.6(3) . . ?
C8 C7 C3 121.4(3) . . ?
C12 C7 C3 121.0(3) . . ?
C9 C8 C7 121.3(3) . . ?
C8 C9 C10 120.2(3) . . ?
C11 C10 C9 119.3(3) . . ?
C10 C11 C12 120.3(4) . . ?
C11 C12 C7 121.2(3) . . ?
C14 C13 C18 118.6(3) . . ?
C14 C13 C4 121.4(3) . . ?
C18 C13 C4 119.9(3) . . ?
C13 C14 C15 120.7(3) . . ?
C14 C15 C16 120.1(3) . . ?
C17 C16 C15 119.7(4) . . ?
C16 C17 C18 120.2(4) . . ?
C17 C18 C13 120.7(3) . . ?
N4 C20 C21 107.8(3) . . ?
N4 C20 C19 120.9(3) . . ?
C21 C20 C19 131.3(3) . . ?
C20 C21 C22 106.9(3) . . ?
C20 C21 C25 125.7(3) . . ?
C22 C21 C25 127.3(3) . . ?
C23 C22 C21 107.3(3) . . ?
C23 C22 C31 127.0(3) . . ?
C21 C22 C31 125.5(3) . . ?
N4 C23 C22 107.6(3) . . ?
N4 C23 C24 117.4(3) . . ?
C22 C23 C24 135.0(3) . . ?
O2 C24 N5 121.2(3) . . ?
O2 C24 C23 122.5(3) . . ?
N5 C24 C23 116.2(3) . . ?
C26 C25 C30 117.9(3) . . ?
C26 C25 C21 121.4(3) . . ?
C30 C25 C21 120.7(3) . . ?
C27 C26 C25 120.9(4) . . ?
C26 C27 C28 120.6(4) . . ?
C29 C28 C27 119.5(3) . . ?
C28 C29 C30 119.7(4) . . ?
C29 C30 C25 121.4(3) . . ?
C32 C31 C36 118.8(3) . . ?
C32 C31 C22 120.9(3) . . ?
C36 C31 C22 120.2(3) . . ?
C33 C32 C31 119.8(4) . . ?
C34 C33 C32 120.4(4) . . ?
C35 C34 C33 120.4(4) . . ?
C34 C35 C36 119.7(4) . . ?
C35 C36 C31 120.9(3) . . ?
C20 N4 C23 110.5(3) . . ?
C24 N5 N6 122.2(3) . . ?

loop_
_geom_bond_atom_site_label_1
_geom_bond_atom_site_label_2
_geom_bond_distance
_geom_bond_site_symmetry_2
_geom_bond_publ_flag
N1 C2 1.362(4) . ?
N1 C5 1.382(4) . ?
N2 C6 1.341(4) . ?
N2 N3 1.421(4) . ?
O1 C6 1.238(3) . ?
C1 C2 1.485(5) . ?
C2 C3 1.391(4) . ?
C3 C4 1.446(4) . ?
C3 C7 1.477(4) . ?
C4 C5 1.385(4) . ?
C4 C13 1.483(5) . ?
C5 C6 1.471(4) . ?
C7 C8 1.393(4) . ?
C7 C12 1.402(5) . ?
C8 C9 1.383(4) . ?
C9 C10 1.392(5) . ?
C10 C11 1.382(5) . ?
C11 C12 1.383(4) . ?
C13 C14 1.382(4) . ?
C13 C18 1.396(4) . ?
C14 C15 1.385(5) . ?
C15 C16 1.386(5) . ?
C16 C17 1.376(5) . ?
C17 C18 1.380(5) . ?
C19 C20 1.501(5) . ?
C20 N4 1.363(4) . ?
C20 C21 1.388(4) . ?
C21 C22 1.428(4) . ?
C21 C25 1.478(4) . ?
C22 C23 1.384(4) . ?
C22 C31 1.482(5) . ?
C23 N4 1.367(4) . ?
C23 C24 1.462(4) . ?
C24 O2 1.240(4) . ?
C24 N5 1.350(4) . ?
C25 C26 1.390(4) . ?
C25 C30 1.396(5) . ?
C26 C27 1.381(4) . ?
C27 C28 1.384(5) . ?
C28 C29 1.383(5) . ?
C29 C30 1.387(4) . ?
C31 C32 1.395(4) . ?
C31 C36 1.400(5) . ?
C32 C33 1.393(5) . ?
C33 C34 1.386(5) . ?
C34 C35 1.374(5) . ?
C35 C36 1.387(5) . ?
N5 N6 1.425(4) . ?

loop_
_geom_hbond_atom_site_label_D
_geom_hbond_atom_site_label_H
_geom_hbond_atom_site_label_A
_geom_hbond_distance_DH
_geom_hbond_distance_HA
_geom_hbond_distance_DA
_geom_hbond_angle_DHA
_geom_hbond_site_symmetry_A
N4 H95 O1 0.85(3) 2.04(3) 2.844(4) 158(3) .
N1 H99 O2 0.95(3) 1.95(3) 2.854(4) 159(3) .
N2 H98 N6 0.93(3) 2.23(3) 3.007(4) 141(3) 1_455
N5 H94 N3 0.99(3) 2.23(4) 3.072(4) 142(3) 1_655

loop_
_cod_related_entry_id
_cod_related_entry_database
_cod_related_entry_code
1 ChemSpider 30652962
